data_4350513
loop_
_publ_author_name
'Agou, Tomohiro'
'Kobayashi, Junji'
'Kawashima, Takayuki'

_publ_section_title
;
 Tuning of the optical properties and Lewis acidity of
 dibenzopnictogenaborins by modification on bridging main group elements.
;
_journal_issue 22
_journal_name_full 'Inorganic chemistry'
_journal_page_first 9137
_journal_page_last 9144
_journal_paper_doi 10.1021/ic061055q
_journal_volume 45
_journal_year 2006
_chemical_formula_moiety 'C24 H26 B N'
_chemical_formula_sum 'C24 H26 B N'
_chemical_formula_weight 339.27
_space_group_IT_number 14
_space_group_name_Hall '-P 2ybc'
_space_group_name_H-M_alt 'P 1 21/c 1'
_symmetry_cell_setting monoclinic
_symmetry_Int_Tables_number 14
_symmetry_space_group_name_H-M 'P 1 21/c 1'
_atom_sites_solution_hydrogens geom
_atom_sites_solution_primary direct
_atom_sites_solution_secondary difmap
_audit_creation_method SHELXL-97
_cell_angle_alpha 90.0000(16)
_cell_angle_beta 108.9558(19)
_cell_angle_gamma 90.0000(16)
_cell_formula_units_Z 8
_cell_length_a 16.548(2)
_cell_length_b 12.8158(14)
_cell_length_c 19.342(3)
_cell_measurement_temperature 120(2)
_cell_measurement_theta_max 27.48
_cell_measurement_theta_min 3.05
_cell_volume 3879.5(9)
_computing_structure_refinement 'SHELXL-97 (Sheldrick, 1997)'
_computing_structure_solution 'SHELXS-97 (Sheldrick, 1990)'
_diffrn_ambient_temperature 120(2)
_diffrn_measured_fraction_theta_full 0.980
_diffrn_measured_fraction_theta_max 0.980
_diffrn_measurement_device_type CCD
_diffrn_radiation_monochromator graphite
_diffrn_radiation_probe x-ray
_diffrn_radiation_type MoK\a
_diffrn_radiation_wavelength 0.71070
_diffrn_reflns_av_R_equivalents 0.0567
_diffrn_reflns_av_sigmaI/netI 0.0933
_diffrn_reflns_limit_h_max 21
_diffrn_reflns_limit_h_min -19
_diffrn_reflns_limit_k_max 16
_diffrn_reflns_limit_k_min -16
_diffrn_reflns_limit_l_max 25
_diffrn_reflns_limit_l_min -19
_diffrn_reflns_number 29694
_diffrn_reflns_theta_full 27.48
_diffrn_reflns_theta_max 27.48
_diffrn_reflns_theta_min 3.05
_diffrn_source 'fine-focus sealed tube'
_exptl_absorpt_coefficient_mu 0.066
_exptl_absorpt_correction_T_max 0.9870
_exptl_absorpt_correction_T_min 0.9870
_exptl_absorpt_correction_type none
_exptl_crystal_colour yellow
_exptl_crystal_density_diffrn 1.162
_exptl_crystal_density_method 'not measured'
_exptl_crystal_description cube
_exptl_crystal_F_000 1456
_exptl_crystal_size_max 0.20
_exptl_crystal_size_mid 0.20
_exptl_crystal_size_min 0.20
_refine_diff_density_max 0.224
_refine_diff_density_min -0.235
_refine_diff_density_rms 0.045
_refine_ls_extinction_method none
_refine_ls_goodness_of_fit_ref 0.911
_refine_ls_hydrogen_treatment riding
_refine_ls_matrix_type full
_refine_ls_number_parameters 481
_refine_ls_number_reflns 8712
_refine_ls_number_restraints 0
_refine_ls_restrained_S_all 0.911
_refine_ls_R_factor_all 0.1195
_refine_ls_R_factor_gt 0.0569
_refine_ls_shift/su_max 0.003
_refine_ls_shift/su_mean 0.000
_refine_ls_structure_factor_coef Fsqd
_refine_ls_weighting_details 'calc w=1/[\s^2^(Fo^2^)+(0.0646P)^2^+0.0000P] where P=(Fo^2^+2Fc^2^)/3'
_refine_ls_weighting_scheme calc
_refine_ls_wR_factor_gt 0.1270
_refine_ls_wR_factor_ref 0.1508
_reflns_number_gt 4500
_reflns_number_total 8712
_reflns_threshold_expression >2sigma(I)
_cod_data_source_file ic061055qsi20060613_040216.cif
_cod_data_source_block bnmono
_cod_depositor_comments
;
The following automatic conversions were performed:

data name '_atom_site_symetry_multiplicity' was replaced with
'_atom_site_symmetry_multiplicity' as specified in the replacement
file
'/home/saulius/struct/COD-crude-data/automatic-downloads/DataCite-retrospective/ACS/depositions/lib/lists/replacement-tags.lst'.

Automatic conversion script
Id: cif_correct_tags 6909 2019-04-08 15:41:33Z antanas 
;
_cod_original_cell_volume 3879.6(9)
_cod_original_sg_symbol_H-M 'P 21/c'
_cod_database_code 4350513

loop_
_symmetry_equiv_pos_as_xyz
'x, y, z'
'-x, y+1/2, -z+1/2'
'-x, -y, -z'
'x, -y-1/2, z-1/2'

loop_
_atom_site_label
_atom_site_type_symbol
_atom_site_fract_x
_atom_site_fract_y
_atom_site_fract_z
_atom_site_U_iso_or_equiv
_atom_site_adp_type
_atom_site_occupancy
_atom_site_symmetry_multiplicity
_atom_site_calc_flag
_atom_site_refinement_flags
C51 C 0.21726(12) -0.37020(14) 0.69639(10) 0.0236(4) Uani 1 1 d .
N2 N 0.25419(9) -0.10221(12) 0.77280(9) 0.0264(4) Uani 1 1 d .
C3 C 0.59467(12) -0.04453(15) 0.88019(10) 0.0250(4) Uani 1 1 d .
C4 C 0.11953(11) -0.46870(14) 0.77640(10) 0.0228(4) Uani 1 1 d .
C5 C 0.68314(12) -0.05454(16) 0.89708(10) 0.0279(5) Uani 1 1 d .
H1 H 0.7197 -0.0099 0.9330 0.034 Uiso 1 1 calc R
C6 C 0.37948(11) -0.04992(14) 0.74032(10) 0.0232(4) Uani 1 1 d .
C7 C 0.51905(12) -0.25336(16) 0.73304(10) 0.0315(5) Uani 1 1 d .
H16 H 0.5544 -0.2935 0.7106 0.047 Uiso 1 1 calc R
H17 H 0.4774 -0.2119 0.6954 0.047 Uiso 1 1 calc R
H18 H 0.4889 -0.3012 0.7557 0.047 Uiso 1 1 calc R
N3 N 0.25577(9) -0.43060(12) 0.75812(8) 0.0248(4) Uani 1 1 d .
C9 C 0.71901(12) -0.12776(16) 0.86290(10) 0.0287(5) Uani 1 1 d .
C10 C 0.09348(12) -0.30628(14) 0.59986(10) 0.0254(5) Uani 1 1 d .
H2 H 0.0332 -0.3045 0.5775 0.030 Uiso 1 1 calc R
C11 C 0.35911(12) 0.05303(16) 0.62817(10) 0.0289(5) Uani 1 1 d .
C12 C -0.08333(12) -0.45610(15) 0.61954(10) 0.0247(4) Uani 1 1 d .
C13 C 0.20953(11) -0.47813(14) 0.79827(10) 0.0237(4) Uani 1 1 d .
C14 C 0.41009(12) 0.00166(14) 0.68916(10) 0.0252(5) Uani 1 1 d .
H3 H 0.4699 0.0008 0.6975 0.030 Uiso 1 1 calc R
C15 C 0.53927(11) -0.10855(14) 0.82657(10) 0.0221(4) Uani 1 1 d .
C16 C -0.03005(11) -0.39873(15) 0.67952(9) 0.0221(4) Uani 1 1 d .
C17 C 0.07752(12) -0.51548(15) 0.82198(10) 0.0274(5) Uani 1 1 d .
H4 H 0.0172 -0.5086 0.8084 0.033 Uiso 1 1 calc R
C18 C 0.30316(12) -0.15936(15) 0.83359(10) 0.0258(5) Uani 1 1 d .
C19 C 0.11911(12) -0.57013(16) 0.88466(10) 0.0304(5) Uani 1 1 d .
C20 C 0.14234(13) -0.25333(15) 0.56655(10) 0.0281(5) Uani 1 1 d .
C21 C -0.06985(12) -0.32964(15) 0.71516(10) 0.0247(4) Uani 1 1 d .
C22 C 0.39345(12) -0.15689(14) 0.85584(10) 0.0234(4) Uani 1 1 d .
C23 C 0.23697(13) 0.00408(16) 0.66489(11) 0.0359(5) Uani 1 1 d .
H5 H 0.1770 0.0062 0.6557 0.043 Uiso 1 1 calc R
C24 C 0.43937(13) -0.21185(15) 0.92012(10) 0.0279(5) Uani 1 1 d .
H6 H 0.4999 -0.2071 0.9367 0.033 Uiso 1 1 calc R
C25 C 0.12712(11) -0.36394(14) 0.66602(10) 0.0220(4) Uani 1 1 d .
C26 C 0.40135(14) -0.27171(15) 0.96006(11) 0.0311(5) Uani 1 1 d .
C27 C 0.57549(11) -0.18122(14) 0.79087(10) 0.0236(4) Uani 1 1 d .
B1 B 0.43885(14) -0.10303(17) 0.80829(12) 0.0233(5) Uani 1 1 d .
C29 C 0.16104(12) -0.10003(17) 0.75440(12) 0.0371(5) Uani 1 1 d .
H28 H 0.1403 -0.0287 0.7416 0.056 Uiso 1 1 calc R
H29 H 0.1454 -0.1237 0.7965 0.056 Uiso 1 1 calc R
H30 H 0.1351 -0.1463 0.7127 0.056 Uiso 1 1 calc R
C30 C 0.56056(13) 0.03639(16) 0.92035(10) 0.0339(5) Uani 1 1 d .
H46 H 0.6081 0.0779 0.9518 0.051 Uiso 1 1 calc R
H47 H 0.5310 0.0015 0.9504 0.051 Uiso 1 1 calc R
H48 H 0.5205 0.0823 0.8849 0.051 Uiso 1 1 calc R
C31 C 0.28998(12) -0.04960(15) 0.72672(10) 0.0255(4) Uani 1 1 d .
C32 C -0.04543(12) -0.53412(16) 0.58049(10) 0.0324(5) Uani 1 1 d .
H31 H -0.0205 -0.5922 0.6135 0.049 Uiso 1 1 calc R
H32 H -0.0009 -0.5003 0.5652 0.049 Uiso 1 1 calc R
H33 H -0.0903 -0.5607 0.5374 0.049 Uiso 1 1 calc R
C33 C -0.15844(12) -0.31857(15) 0.69104(11) 0.0300(5) Uani 1 1 d .
H7 H -0.1838 -0.2710 0.7156 0.036 Uiso 1 1 calc R
C34 C 0.26356(13) -0.22243(17) 0.87307(11) 0.0363(5) Uani 1 1 d .
H8 H 0.2030 -0.2274 0.8577 0.044 Uiso 1 1 calc R
C35 C 0.31189(14) -0.27678(17) 0.93365(11) 0.0376(6) Uani 1 1 d .
H9 H 0.2835 -0.3195 0.9587 0.045 Uiso 1 1 calc R
C36 C 0.20708(13) -0.57967(17) 0.90302(11) 0.0376(5) Uani 1 1 d .
H10 H 0.2372 -0.6185 0.9454 0.045 Uiso 1 1 calc R
C37 C -0.17172(12) -0.44366(16) 0.59771(10) 0.0296(5) Uani 1 1 d .
H11 H -0.2064 -0.4838 0.5578 0.036 Uiso 1 1 calc R
C38 C -0.01829(12) -0.26429(16) 0.77930(11) 0.0325(5) Uani 1 1 d .
H49 H -0.0171 -0.1918 0.7635 0.049 Uiso 1 1 calc R
H50 H 0.0402 -0.2914 0.7980 0.049 Uiso 1 1 calc R
H51 H -0.0445 -0.2673 0.8180 0.049 Uiso 1 1 calc R
C39 C -0.21078(12) -0.37497(17) 0.63216(11) 0.0316(5) Uani 1 1 d .
C40 C 0.34877(11) -0.44329(17) 0.78249(11) 0.0338(5) Uani 1 1 d .
H19 H 0.3755 -0.3882 0.8176 0.051 Uiso 1 1 calc R
H20 H 0.3691 -0.4386 0.7403 0.051 Uiso 1 1 calc R
H21 H 0.3640 -0.5116 0.8059 0.051 Uiso 1 1 calc R
C41 C 0.23111(13) -0.25609(16) 0.60164(11) 0.0330(5) Uani 1 1 d .
H52 H 0.2669 -0.2171 0.5814 0.040 Uiso 1 1 calc R
C42 C 0.66405(12) -0.19024(15) 0.80959(10) 0.0278(5) Uani 1 1 d .
H12 H 0.6873 -0.2405 0.7852 0.033 Uiso 1 1 calc R
C43 C 0.10441(14) -0.19253(16) 0.49646(11) 0.0389(6) Uani 1 1 d .
H22 H 0.0419 -0.1955 0.4817 0.058 Uiso 1 1 calc R
H23 H 0.1235 -0.2230 0.4580 0.058 Uiso 1 1 calc R
H24 H 0.1232 -0.1197 0.5043 0.058 Uiso 1 1 calc R
C44 C 0.27136(12) 0.05322(17) 0.61801(11) 0.0367(5) Uani 1 1 d .
H13 H 0.2341 0.0889 0.5769 0.044 Uiso 1 1 calc R
C45 C 0.25246(12) -0.53506(16) 0.86232(11) 0.0337(5) Uani 1 1 d .
H14 H 0.3128 -0.5425 0.8773 0.040 Uiso 1 1 calc R
C46 C 0.07243(14) -0.61925(19) 0.93124(11) 0.0467(6) Uani 1 1 d .
H34 H 0.0847 -0.5803 0.9771 0.070 Uiso 1 1 calc R
H35 H 0.0913 -0.6917 0.9420 0.070 Uiso 1 1 calc R
H36 H 0.0108 -0.6178 0.9050 0.070 Uiso 1 1 calc R
C47 C 0.26812(13) -0.31283(15) 0.66397(11) 0.0311(5) Uani 1 1 d .
H15 H 0.3285 -0.3135 0.6855 0.037 Uiso 1 1 calc R
B2 B 0.07097(13) -0.41133(16) 0.70617(11) 0.0223(5) Uani 1 1 d .
C49 C 0.81515(12) -0.13856(18) 0.88269(12) 0.0423(6) Uani 1 1 d .
H37 H 0.8295 -0.2112 0.8760 0.063 Uiso 1 1 calc R
H38 H 0.8425 -0.1183 0.9338 0.063 Uiso 1 1 calc R
H39 H 0.8355 -0.0932 0.8510 0.063 Uiso 1 1 calc R
C50 C 0.39474(13) 0.10855(17) 0.57627(11) 0.0371(5) Uani 1 1 d .
H25 H 0.4572 0.1099 0.5966 0.056 Uiso 1 1 calc R
H26 H 0.3729 0.1802 0.5690 0.056 Uiso 1 1 calc R
H27 H 0.3774 0.0719 0.5293 0.056 Uiso 1 1 calc R
C52 C 0.45228(15) -0.33094(17) 1.02726(11) 0.0450(6) Uani 1 1 d .
H40 H 0.4661 -0.4004 1.0131 0.067 Uiso 1 1 calc R
H41 H 0.4187 -0.3379 1.0604 0.067 Uiso 1 1 calc R
H42 H 0.5053 -0.2931 1.0520 0.067 Uiso 1 1 calc R
C53 C -0.30681(12) -0.36314(19) 0.60698(12) 0.0456(6) Uani 1 1 d .
H43 H -0.3321 -0.4226 0.6244 0.068 Uiso 1 1 calc R
H44 H -0.3287 -0.3608 0.5535 0.068 Uiso 1 1 calc R
H45 H -0.3219 -0.2983 0.6268 0.068 Uiso 1 1 calc R

loop_
_atom_site_aniso_label
_atom_site_aniso_U_11
_atom_site_aniso_U_22
_atom_site_aniso_U_33
_atom_site_aniso_U_23
_atom_site_aniso_U_13
_atom_site_aniso_U_12
C51 0.0258(11) 0.0235(11) 0.0233(11) -0.0071(9) 0.0104(9) -0.0030(9)
N2 0.0201(9) 0.0291(9) 0.0332(10) -0.0066(8) 0.0132(8) -0.0043(7)
C3 0.0257(11) 0.0267(11) 0.0218(10) 0.0048(9) 0.0067(8) -0.0031(9)
C4 0.0219(10) 0.0218(10) 0.0244(10) -0.0035(8) 0.0071(8) -0.0040(8)
C5 0.0268(11) 0.0327(12) 0.0217(11) 0.0035(9) 0.0043(9) -0.0058(9)
C6 0.0205(10) 0.0228(10) 0.0274(11) -0.0032(9) 0.0092(9) -0.0001(8)
C7 0.0281(11) 0.0318(12) 0.0355(12) -0.0081(10) 0.0117(10) -0.0003(9)
N3 0.0177(8) 0.0287(9) 0.0274(9) -0.0036(8) 0.0067(7) -0.0036(7)
C9 0.0223(11) 0.0336(12) 0.0294(11) 0.0105(10) 0.0074(9) 0.0003(9)
C10 0.0263(11) 0.0250(11) 0.0265(11) -0.0035(9) 0.0109(9) 0.0008(9)
C11 0.0268(11) 0.0310(12) 0.0266(11) -0.0014(9) 0.0056(9) -0.0006(9)
C12 0.0233(10) 0.0295(11) 0.0210(10) 0.0048(9) 0.0066(8) 0.0005(9)
C13 0.0217(10) 0.0234(10) 0.0248(11) -0.0049(9) 0.0061(9) -0.0036(8)
C14 0.0190(10) 0.0281(11) 0.0283(11) -0.0038(9) 0.0074(9) -0.0023(8)
C15 0.0221(10) 0.0252(10) 0.0207(10) 0.0034(8) 0.0092(8) -0.0014(8)
C16 0.0184(10) 0.0291(11) 0.0189(10) 0.0045(8) 0.0064(8) -0.0001(8)
C17 0.0210(10) 0.0325(12) 0.0264(11) -0.0027(9) 0.0046(9) -0.0049(9)
C18 0.0275(11) 0.0248(11) 0.0293(11) -0.0092(9) 0.0151(9) -0.0057(9)
C19 0.0291(11) 0.0322(12) 0.0258(11) 0.0023(9) 0.0031(9) -0.0094(9)
C20 0.0342(12) 0.0263(11) 0.0276(11) -0.0016(9) 0.0153(10) -0.0003(9)
C21 0.0242(10) 0.0280(11) 0.0231(11) 0.0022(9) 0.0092(9) -0.0022(9)
C22 0.0250(10) 0.0221(10) 0.0261(11) -0.0059(9) 0.0123(9) -0.0030(8)
C23 0.0187(10) 0.0468(14) 0.0398(13) -0.0027(11) 0.0062(10) 0.0003(10)
C24 0.0329(11) 0.0259(11) 0.0293(12) -0.0052(9) 0.0162(10) -0.0024(9)
C25 0.0223(10) 0.0211(10) 0.0234(10) -0.0055(8) 0.0084(8) -0.0009(8)
C26 0.0469(14) 0.0260(11) 0.0277(12) -0.0057(9) 0.0221(11) -0.0046(10)
C27 0.0218(10) 0.0258(11) 0.0248(11) 0.0033(9) 0.0098(9) -0.0026(8)
B1 0.0248(12) 0.0204(11) 0.0251(12) -0.0063(10) 0.0088(10) -0.0013(10)
C29 0.0215(11) 0.0441(14) 0.0471(14) -0.0039(11) 0.0130(10) -0.0031(10)
C30 0.0352(12) 0.0353(13) 0.0285(12) -0.0034(10) 0.0066(10) -0.0010(10)
C31 0.0220(10) 0.0254(11) 0.0291(11) -0.0069(9) 0.0084(9) -0.0027(9)
C32 0.0321(12) 0.0368(13) 0.0258(11) -0.0051(10) 0.0062(9) -0.0021(10)
C33 0.0245(11) 0.0351(12) 0.0336(12) 0.0039(10) 0.0138(9) 0.0052(9)
C34 0.0324(12) 0.0427(14) 0.0412(14) -0.0069(11) 0.0223(11) -0.0091(11)
C35 0.0465(14) 0.0406(13) 0.0370(13) -0.0055(11) 0.0290(12) -0.0141(11)
C36 0.0337(12) 0.0415(14) 0.0301(12) 0.0100(10) 0.0000(10) -0.0025(10)
C37 0.0248(11) 0.0384(13) 0.0224(11) 0.0010(9) 0.0029(9) -0.0053(10)
C38 0.0287(12) 0.0344(12) 0.0369(12) -0.0047(10) 0.0142(10) -0.0031(10)
C39 0.0194(10) 0.0423(13) 0.0308(12) 0.0086(10) 0.0052(9) -0.0002(10)
C40 0.0210(11) 0.0463(14) 0.0333(12) -0.0045(10) 0.0076(9) -0.0016(10)
C41 0.0348(12) 0.0366(13) 0.0347(13) -0.0023(10) 0.0211(11) -0.0063(10)
C42 0.0270(11) 0.0296(12) 0.0302(11) 0.0046(9) 0.0139(9) 0.0013(9)
C43 0.0484(14) 0.0366(13) 0.0369(13) 0.0061(11) 0.0212(11) 0.0019(11)
C44 0.0263(12) 0.0431(14) 0.0338(12) 0.0051(11) 0.0003(10) 0.0047(10)
C45 0.0229(11) 0.0410(13) 0.0321(12) 0.0026(10) 0.0020(9) 0.0008(10)
C46 0.0393(13) 0.0573(16) 0.0378(13) 0.0141(12) 0.0045(11) -0.0178(12)
C47 0.0257(11) 0.0337(12) 0.0368(12) -0.0039(10) 0.0143(10) -0.0049(9)
B2 0.0231(12) 0.0207(11) 0.0230(12) -0.0063(9) 0.0074(10) -0.0023(9)
C49 0.0225(11) 0.0537(15) 0.0491(14) 0.0105(12) 0.0095(10) 0.0019(11)
C50 0.0323(12) 0.0454(14) 0.0306(12) 0.0079(10) 0.0060(10) 0.0016(11)
C52 0.0638(17) 0.0391(14) 0.0399(14) 0.0037(11) 0.0276(13) -0.0039(12)
C53 0.0249(12) 0.0583(16) 0.0507(15) 0.0073(12) 0.0081(11) 0.0042(11)

loop_
_atom_type_symbol
_atom_type_description
_atom_type_scat_dispersion_real
_atom_type_scat_dispersion_imag
_atom_type_scat_source
C C 0.0033 0.0016 'International Tables Vol C Tables 4.2.6.8 and 6.1.1.4'
H H 0.0000 0.0000 'International Tables Vol C Tables 4.2.6.8 and 6.1.1.4'
B B 0.0013 0.0007 'International Tables Vol C Tables 4.2.6.8 and 6.1.1.4'
N N 0.0061 0.0033 'International Tables Vol C Tables 4.2.6.8 and 6.1.1.4'

loop_
_geom_angle_atom_site_label_1
_geom_angle_atom_site_label_2
_geom_angle_atom_site_label_3
_geom_angle
N3 C51 C47 119.93(17)
N3 C51 C25 120.94(16)
C47 C51 C25 119.12(18)
C31 N2 C18 122.70(15)
C31 N2 C29 117.87(17)
C18 N2 C29 119.39(15)
C5 C3 C15 120.12(17)
C5 C3 C30 118.71(17)
C15 C3 C30 121.17(16)
C13 C4 C17 117.26(17)
C13 C4 B2 120.45(16)
C17 C4 B2 122.29(16)
C9 C5 C3 121.87(18)
C14 C6 C31 117.33(17)
C14 C6 B1 122.42(16)
C31 C6 B1 120.25(16)
C51 N3 C13 122.65(15)
C51 N3 C40 118.57(15)
C13 N3 C40 118.77(16)
C42 C9 C5 117.79(17)
C42 C9 C49 121.05(18)
C5 C9 C49 121.15(19)
C20 C10 C25 124.23(18)
C14 C11 C44 116.13(18)
C14 C11 C50 122.47(17)
C44 C11 C50 121.38(18)
C37 C12 C16 120.16(17)
C37 C12 C32 119.39(17)
C16 C12 C32 120.41(16)
N3 C13 C4 120.71(17)
N3 C13 C45 120.18(17)
C4 C13 C45 119.11(16)
C11 C14 C6 124.41(17)
C3 C15 C27 118.04(16)
C3 C15 B1 121.65(16)
C27 C15 B1 120.27(17)
C21 C16 C12 117.52(16)
C21 C16 B2 120.95(16)
C12 C16 B2 121.54(16)
C19 C17 C4 123.81(18)
N2 C18 C34 120.71(17)
N2 C18 C22 120.69(16)
C34 C18 C22 118.59(19)
C17 C19 C36 116.97(18)
C17 C19 C46 122.31(18)
C36 C19 C46 120.72(19)
C10 C20 C41 116.46(18)
C10 C20 C43 122.81(18)
C41 C20 C43 120.72(17)
C33 C21 C16 120.52(18)
C33 C21 C38 118.08(17)
C16 C21 C38 121.39(16)
C18 C22 C24 117.93(16)
C18 C22 B1 120.27(18)
C24 C22 B1 121.64(17)
C44 C23 C31 120.48(18)
C26 C24 C22 123.84(19)
C51 C25 C10 116.95(16)
C51 C25 B2 120.15(17)
C10 C25 B2 122.78(17)
C24 C26 C35 116.2(2)
C24 C26 C52 122.40(19)
C35 C26 C52 121.34(18)
C42 C27 C15 120.48(18)
C42 C27 C7 118.96(16)
C15 C27 C7 120.53(16)
C6 B1 C22 114.59(17)
C6 B1 C15 123.27(16)
C22 B1 C15 122.04(18)
N2 C31 C23 120.10(17)
N2 C31 C6 121.01(18)
C23 C31 C6 118.88(17)
C39 C33 C21 121.97(18)
C35 C34 C18 120.52(19)
C34 C35 C26 122.70(18)
C45 C36 C19 122.63(19)
C39 C37 C12 122.36(18)
C37 C39 C33 117.47(17)
C37 C39 C53 121.02(19)
C33 C39 C53 121.51(18)
C47 C41 C20 122.49(18)
C9 C42 C27 121.67(18)
C23 C44 C11 122.7(2)
C36 C45 C13 120.20(18)
C41 C47 C51 120.51(19)
C25 B2 C4 114.58(17)
C25 B2 C16 123.20(17)
C4 B2 C16 122.18(16)

loop_
_geom_bond_atom_site_label_1
_geom_bond_atom_site_label_2
_geom_bond_distance
C51 N3 1.392(2)
C51 C47 1.409(2)
C51 C25 1.417(2)
N2 C31 1.394(2)
N2 C18 1.399(2)
N2 C29 1.465(2)
C3 C5 1.399(2)
C3 C15 1.404(2)
C3 C30 1.511(2)
C4 C13 1.415(2)
C4 C17 1.421(2)
C4 B2 1.524(3)
C5 C9 1.388(3)
C6 C14 1.414(2)
C6 C31 1.418(2)
C6 B1 1.522(3)
C7 C27 1.516(2)
N3 C13 1.395(2)
N3 C40 1.465(2)
C9 C42 1.386(3)
C9 C49 1.517(3)
C10 C20 1.367(2)
C10 C25 1.425(2)
C11 C14 1.375(2)
C11 C44 1.401(3)
C11 C50 1.499(2)
C12 C37 1.394(2)
C12 C16 1.414(2)
C12 C32 1.507(2)
C13 C45 1.414(3)
C15 C27 1.404(2)
C15 B1 1.584(3)
C16 C21 1.410(2)
C16 B2 1.590(3)
C17 C19 1.375(3)
C18 C34 1.411(3)
C18 C22 1.414(2)
C19 C36 1.387(3)
C19 C46 1.502(2)
C20 C41 1.404(3)
C20 C43 1.512(3)
C21 C33 1.394(2)
C21 C38 1.510(3)
C22 C24 1.416(3)
C22 B1 1.528(3)
C23 C44 1.370(3)
C23 C31 1.411(3)
C24 C26 1.377(2)
C25 B2 1.518(3)
C26 C35 1.402(3)
C26 C52 1.505(3)
C27 C42 1.395(2)
C33 C39 1.389(3)
C34 C35 1.374(3)
C36 C45 1.377(3)
C37 C39 1.385(3)
C39 C53 1.511(3)
C41 C47 1.370(3)
